data_4104146
loop_
_publ_author_name
'Anukul Jana'
'Carola Schulzke'
'Herbert W. Roesky'

_publ_contact_author_name 'Herbert W. Roesky'
_publ_section_title
;
 Oxidative Addition of Ammonia at a Silicon(II) Center and an
 Unprecedented Hydrogenation Reaction of Compounds with Low-Valent Group
 14 Elements Using Ammonia Borane
;
_journal_name_full 'Journal of the American Chemical Society'
_journal_page_first 4600
_journal_page_last 4601
_journal_paper_doi 10.1021/ja900880z
_journal_volume 131
_journal_year 2009
_chemical_formula_sum 'C29 H43 N3 Si'
_chemical_formula_weight 461.75
_chemical_name_systematic
; 
 ? 
;
_space_group_IT_number 61
_symmetry_cell_setting orthorhombic
_symmetry_space_group_name_Hall '-P 2ac 2ab'
_symmetry_space_group_name_H-M 'P b c a'
_atom_sites_solution_hydrogens geom
_atom_sites_solution_primary direct
_atom_sites_solution_secondary difmap
_audit_creation_method SHELXL-97
_cell_angle_alpha 90.00
_cell_angle_beta 90.00
_cell_angle_gamma 90.00
_cell_formula_units_Z 8
_cell_length_a 15.529(3)
_cell_length_b 17.296(4)
_cell_length_c 20.897(4)
_cell_measurement_reflns_used 54219
_cell_measurement_temperature 133(2)
_cell_measurement_theta_max 54.0
_cell_measurement_theta_min 3.1
_cell_volume 5613(2)
_computing_structure_refinement 'SHELXL-97 (Sheldrick, 1997)'
_computing_structure_solution 'SHELXS-97 (Sheldrick, 1990)'
_diffrn_ambient_temperature 133(2)
_diffrn_measured_fraction_theta_full 0.998
_diffrn_measured_fraction_theta_max 0.998
_diffrn_measurement_device_type IPDSII
_diffrn_radiation_monochromator graphite
_diffrn_radiation_source 'fine-focus sealed tube'
_diffrn_radiation_type MoK\a
_diffrn_radiation_wavelength 0.71073
_diffrn_reflns_av_R_equivalents 0.0617
_diffrn_reflns_av_sigmaI/netI 0.0286
_diffrn_reflns_limit_h_max 19
_diffrn_reflns_limit_h_min -19
_diffrn_reflns_limit_k_max 22
_diffrn_reflns_limit_k_min -22
_diffrn_reflns_limit_l_max 26
_diffrn_reflns_limit_l_min -26
_diffrn_reflns_number 51543
_diffrn_reflns_theta_full 26.98
_diffrn_reflns_theta_max 26.98
_diffrn_reflns_theta_min 1.95
_exptl_absorpt_coefficient_mu 0.104
_exptl_absorpt_correction_T_max 0.9482
_exptl_absorpt_correction_T_min 0.8855
_exptl_absorpt_correction_type numerical
_exptl_absorpt_process_details 'face indexed'
_exptl_crystal_colour colourless
_exptl_crystal_density_diffrn 1.093
_exptl_crystal_density_method 'not measured'
_exptl_crystal_description block
_exptl_crystal_F_000 2016
_exptl_crystal_size_max 0.28
_exptl_crystal_size_mid 0.19
_exptl_crystal_size_min 0.14
_refine_diff_density_max 1.007
_refine_diff_density_min -0.452
_refine_diff_density_rms 0.048
_refine_ls_extinction_method none
_refine_ls_goodness_of_fit_ref 1.112
_refine_ls_hydrogen_treatment mixed
_refine_ls_matrix_type full
_refine_ls_number_parameters 323
_refine_ls_number_reflns 6091
_refine_ls_number_restraints 0
_refine_ls_restrained_S_all 1.112
_refine_ls_R_factor_all 0.0782
_refine_ls_R_factor_gt 0.0625
_refine_ls_shift/su_max 0.000
_refine_ls_shift/su_mean 0.000
_refine_ls_structure_factor_coef Fsqd
_refine_ls_weighting_details 'calc w=1/[\s^2^(Fo^2^)+(0.0638P)^2^+3.8627P] where P=(Fo^2^+2Fc^2^)/3'
_refine_ls_weighting_scheme calc
_refine_ls_wR_factor_gt 0.1443
_refine_ls_wR_factor_ref 0.1523
_reflns_number_gt 5078
_reflns_number_total 6091
_reflns_threshold_expression >2sigma(I)
_cod_data_source_file ja900880z_si_002.cif
_cod_data_source_block ja44
_cod_database_code 4104146

loop_
_symmetry_equiv_pos_as_xyz
'x, y, z'
'-x+1/2, -y, z+1/2'
'-x, y+1/2, -z+1/2'
'x+1/2, -y+1/2, -z'
'-x, -y, -z'
'x-1/2, y, -z-1/2'
'x, -y-1/2, z-1/2'
'-x-1/2, y-1/2, z'

loop_
_atom_site_label
_atom_site_type_symbol
_atom_site_fract_x
_atom_site_fract_y
_atom_site_fract_z
_atom_site_U_iso_or_equiv
_atom_site_adp_type
_atom_site_occupancy
_atom_site_symmetry_multiplicity
_atom_site_calc_flag
_atom_site_refinement_flags
Si1 Si 0.53488(4) 0.05574(4) 0.38160(3) 0.03173(17) Uani 1 1 d .
N1 N 0.45896(17) 0.03531(17) 0.43438(11) 0.0556(7) Uani 1 1 d .
N2 N 0.49707(10) 0.08345(9) 0.30752(8) 0.0230(3) Uani 1 1 d .
N3 N 0.60297(11) 0.13053(9) 0.40244(8) 0.0234(3) Uani 1 1 d .
C1 C 0.42447(12) 0.04173(11) 0.28104(9) 0.0233(4) Uani 1 1 d .
C2 C 0.43834(14) -0.02578(12) 0.24543(10) 0.0282(4) Uani 1 1 d .
C3 C 0.36651(15) -0.06467(14) 0.22134(11) 0.0349(5) Uani 1 1 d .
H3 H 0.3745 -0.1107 0.1972 0.046(3) Uiso 1 1 calc R
C4 C 0.28423(15) -0.03743(15) 0.23191(11) 0.0376(5) Uani 1 1 d .
H4 H 0.2362 -0.0646 0.2149 0.046(3) Uiso 1 1 calc R
C5 C 0.27131(14) 0.02938(14) 0.26719(11) 0.0344(5) Uani 1 1 d .
H5 H 0.2144 0.0479 0.2739 0.046(3) Uiso 1 1 calc R
C6 C 0.34091(13) 0.06986(12) 0.29301(10) 0.0264(4) Uani 1 1 d .
C7 C 0.52787(15) -0.05751(13) 0.23328(11) 0.0359(5) Uani 1 1 d .
H7 H 0.5703 -0.0191 0.2501 0.039(3) Uiso 1 1 calc R
C8 C 0.54117(17) -0.13355(14) 0.26997(15) 0.0477(7) Uani 1 1 d .
H8A H 0.5252 -0.1262 0.3149 0.067(2) Uiso 1 1 calc R
H8B H 0.6018 -0.1489 0.2673 0.067(2) Uiso 1 1 calc R
H8C H 0.5050 -0.1740 0.2511 0.067(2) Uiso 1 1 calc R
C9 C 0.5468(2) -0.0695(2) 0.16207(15) 0.0647(9) Uani 1 1 d .
H9A H 0.5080 -0.1092 0.1449 0.067(2) Uiso 1 1 calc R
H9B H 0.6066 -0.0863 0.1567 0.067(2) Uiso 1 1 calc R
H9C H 0.5377 -0.0208 0.1390 0.067(2) Uiso 1 1 calc R
C10 C 0.32556(14) 0.14302(13) 0.33149(12) 0.0351(5) Uani 1 1 d .
H10 H 0.3791 0.1540 0.3565 0.039(3) Uiso 1 1 calc R
C11 C 0.3097(2) 0.21173(16) 0.28727(17) 0.0583(8) Uani 1 1 d .
H11A H 0.3609 0.2208 0.2609 0.067(2) Uiso 1 1 calc R
H11B H 0.2976 0.2579 0.3130 0.067(2) Uiso 1 1 calc R
H11C H 0.2603 0.2007 0.2595 0.067(2) Uiso 1 1 calc R
C12 C 0.2517(2) 0.13516(17) 0.37884(15) 0.0567(8) Uani 1 1 d .
H12A H 0.1974 0.1294 0.3554 0.067(2) Uiso 1 1 calc R
H12B H 0.2490 0.1814 0.4058 0.067(2) Uiso 1 1 calc R
H12C H 0.2611 0.0895 0.4058 0.067(2) Uiso 1 1 calc R
C13 C 0.51054(15) 0.15112(14) 0.20463(11) 0.0350(5) Uani 1 1 d .
H13A H 0.5375 0.1978 0.1871 0.043(7) Uiso 1 1 calc R
H13B H 0.4478 0.1559 0.2019 0.118(16) Uiso 1 1 calc R
H13C H 0.5293 0.1059 0.1800 0.16(2) Uiso 1 1 calc R
C14 C 0.53541(12) 0.14195(11) 0.27008(9) 0.0238(4) Uani 1 1 d .
C15 C 0.59840(13) 0.18966(12) 0.29712(10) 0.0269(4) Uani 1 1 d .
H15 H 0.6208 0.2288 0.2699 0.046(3) Uiso 1 1 calc R
C16 C 0.63288(12) 0.18711(11) 0.35952(10) 0.0244(4) Uani 1 1 d .
C17 C 0.69751(16) 0.23997(13) 0.37834(11) 0.0364(5) Uani 1 1 d .
H17A H 0.7211 0.2374 0.4202 0.054(6) Uiso 1 1 calc R
H17B H 0.7174 0.2780 0.3491 0.054(6) Uiso 1 1 calc R
C18 C 0.63515(13) 0.13103(11) 0.46748(9) 0.0234(4) Uani 1 1 d .
C19 C 0.59184(14) 0.17497(12) 0.51389(10) 0.0284(4) Uani 1 1 d .
C20 C 0.62079(16) 0.17110(13) 0.57720(10) 0.0352(5) Uani 1 1 d .
H20 H 0.5920 0.2001 0.6093 0.046(3) Uiso 1 1 calc R
C21 C 0.69051(17) 0.12582(14) 0.59380(11) 0.0376(5) Uani 1 1 d .
H21 H 0.7087 0.1230 0.6372 0.046(3) Uiso 1 1 calc R
C22 C 0.73390(15) 0.08455(13) 0.54713(11) 0.0342(5) Uani 1 1 d .
H22 H 0.7825 0.0544 0.5588 0.046(3) Uiso 1 1 calc R
C23 C 0.70779(13) 0.08628(12) 0.48325(10) 0.0261(4) Uani 1 1 d .
C24 C 0.51674(15) 0.22744(14) 0.49695(12) 0.0367(5) Uani 1 1 d .
H24 H 0.5018 0.2181 0.4511 0.039(3) Uiso 1 1 calc R
C25 C 0.43635(18) 0.20984(17) 0.53719(17) 0.0555(8) Uani 1 1 d .
H25A H 0.4227 0.1546 0.5342 0.067(2) Uiso 1 1 calc R
H25B H 0.3877 0.2402 0.5211 0.067(2) Uiso 1 1 calc R
H25C H 0.4474 0.2235 0.5820 0.067(2) Uiso 1 1 calc R
C26 C 0.54142(18) 0.31297(14) 0.50389(15) 0.0486(7) Uani 1 1 d .
H26A H 0.5526 0.3246 0.5490 0.067(2) Uiso 1 1 calc R
H26B H 0.4941 0.3454 0.4884 0.067(2) Uiso 1 1 calc R
H26C H 0.5933 0.3235 0.4787 0.067(2) Uiso 1 1 calc R
C27 C 0.75854(13) 0.04111(12) 0.43341(10) 0.0287(4) Uani 1 1 d .
H27 H 0.7296 0.0484 0.3911 0.039(3) Uiso 1 1 calc R
C28 C 0.85064(17) 0.07121(18) 0.42765(16) 0.0548(8) Uani 1 1 d .
H28A H 0.8495 0.1264 0.4171 0.067(2) Uiso 1 1 calc R
H28B H 0.8808 0.0429 0.3938 0.067(2) Uiso 1 1 calc R
H28C H 0.8808 0.0637 0.4684 0.067(2) Uiso 1 1 calc R
C29 C 0.76000(17) -0.04556(13) 0.44812(12) 0.0384(5) Uani 1 1 d .
H29A H 0.7927 -0.0546 0.4875 0.067(2) Uiso 1 1 calc R
H29B H 0.7873 -0.0733 0.4126 0.067(2) Uiso 1 1 calc R
H29C H 0.7009 -0.0643 0.4537 0.067(2) Uiso 1 1 calc R
H1 H 0.555(2) -0.023(2) 0.3996(17) 0.081 Uiso 1 1 d .
H1N H 0.460(2) -0.020(2) 0.4538(18) 0.081 Uiso 1 1 d .
H2N H 0.401(2) 0.078(2) 0.4394(18) 0.081 Uiso 1 1 d .

loop_
_atom_site_aniso_label
_atom_site_aniso_U_11
_atom_site_aniso_U_22
_atom_site_aniso_U_33
_atom_site_aniso_U_23
_atom_site_aniso_U_13
_atom_site_aniso_U_12
Si1 0.0361(3) 0.0303(3) 0.0289(3) 0.0095(2) -0.0131(2) -0.0137(2)
N1 0.0583(15) 0.0665(16) 0.0418(13) 0.0172(12) -0.0082(11) -0.0249(13)
N2 0.0224(8) 0.0243(8) 0.0222(8) 0.0020(6) -0.0019(6) -0.0027(6)
N3 0.0275(8) 0.0218(8) 0.0209(8) 0.0008(6) -0.0029(6) -0.0039(6)
C1 0.0237(9) 0.0266(10) 0.0195(9) 0.0029(7) -0.0029(7) -0.0033(8)
C2 0.0317(10) 0.0294(10) 0.0234(10) 0.0004(8) 0.0004(8) -0.0051(8)
C3 0.0409(12) 0.0361(12) 0.0276(11) -0.0047(9) -0.0007(9) -0.0096(10)
C4 0.0340(11) 0.0468(14) 0.0320(11) 0.0015(10) -0.0080(9) -0.0152(10)
C5 0.0243(10) 0.0455(13) 0.0334(11) 0.0061(10) -0.0043(9) -0.0044(9)
C6 0.0262(10) 0.0301(10) 0.0229(10) 0.0048(8) -0.0036(8) -0.0005(8)
C7 0.0353(11) 0.0337(11) 0.0386(13) -0.0088(9) 0.0039(10) -0.0005(9)
C8 0.0427(14) 0.0293(12) 0.0713(19) -0.0076(12) -0.0041(13) 0.0011(10)
C9 0.0534(17) 0.091(2) 0.0493(17) -0.0157(16) 0.0139(14) 0.0119(16)
C10 0.0282(10) 0.0366(12) 0.0405(12) -0.0025(10) -0.0036(9) 0.0061(9)
C11 0.0581(17) 0.0345(14) 0.082(2) 0.0134(14) 0.0209(16) 0.0050(12)
C12 0.0692(19) 0.0469(16) 0.0542(17) 0.0006(13) 0.0252(15) 0.0122(14)
C13 0.0346(12) 0.0411(13) 0.0292(11) 0.0110(10) 0.0004(9) -0.0048(10)
C14 0.0235(9) 0.0245(9) 0.0233(9) 0.0031(7) 0.0009(7) 0.0011(7)
C15 0.0284(10) 0.0242(10) 0.0281(10) 0.0068(8) 0.0020(8) -0.0015(8)
C16 0.0251(9) 0.0222(9) 0.0259(10) 0.0013(8) 0.0003(8) -0.0016(7)
C17 0.0489(13) 0.0292(11) 0.0310(11) 0.0028(9) -0.0009(10) -0.0142(10)
C18 0.0276(10) 0.0215(9) 0.0213(9) -0.0011(7) -0.0010(8) -0.0062(7)
C19 0.0320(10) 0.0251(10) 0.0282(10) -0.0026(8) 0.0037(8) -0.0051(8)
C20 0.0483(13) 0.0314(11) 0.0259(11) -0.0089(9) 0.0057(10) -0.0067(10)
C21 0.0544(14) 0.0362(12) 0.0222(10) -0.0032(9) -0.0076(10) -0.0079(11)
C22 0.0405(12) 0.0326(11) 0.0295(11) -0.0013(9) -0.0097(9) -0.0011(9)
C23 0.0294(10) 0.0246(10) 0.0242(10) -0.0019(8) -0.0018(8) -0.0056(8)
C24 0.0354(12) 0.0352(12) 0.0395(12) -0.0067(10) 0.0036(10) 0.0053(9)
C25 0.0385(14) 0.0447(15) 0.083(2) -0.0128(14) 0.0163(14) -0.0027(12)
C26 0.0498(15) 0.0328(13) 0.0632(17) 0.0026(12) 0.0162(13) 0.0057(11)
C27 0.0276(10) 0.0288(11) 0.0296(10) -0.0026(8) -0.0003(8) -0.0001(8)
C28 0.0376(14) 0.0552(17) 0.072(2) -0.0185(15) 0.0130(13) -0.0119(12)
C29 0.0470(13) 0.0308(12) 0.0375(12) -0.0005(10) 0.0009(10) 0.0071(10)

loop_
_atom_type_symbol
_atom_type_description
_atom_type_scat_dispersion_real
_atom_type_scat_dispersion_imag
_atom_type_scat_source
C C 0.0033 0.0016 'International Tables Vol C Tables 4.2.6.8 and 6.1.1.4'
H H 0.0000 0.0000 'International Tables Vol C Tables 4.2.6.8 and 6.1.1.4'
N N 0.0061 0.0033 'International Tables Vol C Tables 4.2.6.8 and 6.1.1.4'
Si Si 0.0817 0.0704 'International Tables Vol C Tables 4.2.6.8 and 6.1.1.4'

loop_
_geom_angle_atom_site_label_1
_geom_angle_atom_site_label_2
_geom_angle_atom_site_label_3
_geom_angle
N1 Si1 N2 114.57(11)
N1 Si1 N3 115.39(11)
N2 Si1 N3 103.11(8)
C14 N2 C1 118.29(15)
C14 N2 Si1 123.62(13)
C1 N2 Si1 118.01(13)
C16 N3 C18 118.72(16)
C16 N3 Si1 124.24(13)
C18 N3 Si1 116.90(13)
C2 C1 C6 121.59(18)
C2 C1 N2 119.89(18)
C6 C1 N2 118.51(17)
C3 C2 C1 118.0(2)
C3 C2 C7 119.85(19)
C1 C2 C7 122.11(18)
C4 C3 C2 121.2(2)
C3 C4 C5 120.3(2)
C4 C5 C6 120.8(2)
C5 C6 C1 118.1(2)
C5 C6 C10 120.07(19)
C1 C6 C10 121.78(18)
C2 C7 C9 112.8(2)
C2 C7 C8 110.5(2)
C9 C7 C8 110.1(2)
C6 C10 C12 112.9(2)
C6 C10 C11 110.7(2)
C12 C10 C11 110.0(2)
C15 C14 N2 119.61(17)
C15 C14 C13 120.64(19)
N2 C14 C13 119.74(18)
C14 C15 C16 128.35(18)
N3 C16 C15 119.09(17)
N3 C16 C17 120.47(18)
C15 C16 C17 120.44(19)
C19 C18 C23 121.34(18)
C19 C18 N3 119.10(18)
C23 C18 N3 119.55(17)
C20 C19 C18 118.3(2)
C20 C19 C24 119.7(2)
C18 C19 C24 122.01(19)
C21 C20 C19 121.1(2)
C20 C21 C22 119.8(2)
C21 C22 C23 121.4(2)
C22 C23 C18 117.96(19)
C22 C23 C27 119.54(19)
C18 C23 C27 122.50(18)
C19 C24 C26 111.2(2)
C19 C24 C25 112.2(2)
C26 C24 C25 110.0(2)
C23 C27 C28 111.34(19)
C23 C27 C29 111.91(18)
C28 C27 C29 109.6(2)

loop_
_geom_bond_atom_site_label_1
_geom_bond_atom_site_label_2
_geom_bond_distance
Si1 N1 1.653(3)
Si1 N2 1.7237(17)
Si1 N3 1.7266(17)
N2 C14 1.411(2)
N2 C1 1.448(2)
N3 C16 1.406(2)
N3 C18 1.448(2)
C1 C2 1.401(3)
C1 C6 1.408(3)
C2 C3 1.396(3)
C2 C7 1.516(3)
C3 C4 1.380(3)
C4 C5 1.385(4)
C5 C6 1.396(3)
C6 C10 1.518(3)
C7 C9 1.531(4)
C7 C8 1.536(4)
C10 C12 1.521(4)
C10 C11 1.525(4)
C13 C14 1.430(3)
C14 C15 1.399(3)
C15 C16 1.410(3)
C16 C17 1.413(3)
C18 C19 1.404(3)
C18 C23 1.407(3)
C19 C20 1.399(3)
C19 C24 1.519(3)
C20 C21 1.381(4)
C21 C22 1.384(3)
C22 C23 1.395(3)
C23 C27 1.522(3)
C24 C26 1.535(3)
C24 C25 1.536(4)
C27 C28 1.527(3)
C27 C29 1.530(3)
